data_4124358
loop_
_publ_author_name
'Nakano, Ryo'
'Nozaki, Kyoko'

_publ_section_title
;
 Copolymerization of Propylene and Polar Monomers Using Pd/IzQO Catalysts.
;
_journal_issue 34
_journal_name_full 'Journal of the American Chemical Society'
_journal_page_first 10934
_journal_page_last 10937
_journal_paper_doi 10.1021/jacs.5b06948
_journal_volume 137
_journal_year 2015
_chemical_formula_sum 'C28 H29 N3 O Pd'
_chemical_formula_weight 529.94
_space_group_crystal_system tetragonal
_space_group_IT_number 88
_space_group_name_Hall '-I 4ad'
_space_group_name_H-M_alt 'I 41/a'
_symmetry_space_group_name_Hall '-I 4ad'
_symmetry_space_group_name_H-M 'I 41/a :2'
_atom_sites_solution_hydrogens geom
_audit_creation_method SHELXL-2014/7
_cell_angle_alpha 90
_cell_angle_beta 90
_cell_angle_gamma 90
_cell_formula_units_Z 16
_cell_length_a 27.9607(10)
_cell_length_b 27.9607(10)
_cell_length_c 12.0343(5)
_cell_measurement_reflns_used 13850
_cell_measurement_temperature 93
_cell_measurement_theta_max 31.7
_cell_measurement_theta_min 2.8
_cell_volume 9408.4(6)
_computing_cell_refinement
;
Rigaku CrystalClear-SM Expert 2.0 r3
;
_computing_data_collection
;
Rigaku CrystalClear-SM Expert 2.0 r3
;
_computing_data_reduction
;
Rigaku CrystalClear-SM Expert 2.0 r3
;
_computing_molecular_graphics 'Yadokari-XG 2009 (Wakita Nemoto et al., 2009)'
_computing_publication_material 'Yadokari-XG 2009 (Wakita,Nemoto et al., 2009)'
_computing_structure_refinement 'SHELXL-2014/7 (Sheldrick, 2014)'
_computing_structure_solution 'SHELXL-2014/7 (Sheldrick, 2014)'
_diffrn_ambient_temperature 93(2)
_diffrn_detector_area_resol_mean 28.5714
_diffrn_measured_fraction_theta_full 0.999
_diffrn_measured_fraction_theta_max 0.999
_diffrn_measurement_device_type 'Rigaku Saturn724 CCD'
_diffrn_measurement_method 'profile data from \w-scans'
_diffrn_radiation_monochromator Confocal
_diffrn_radiation_source 'rotating-anode X-ray tube'
_diffrn_radiation_type MoK\a
_diffrn_radiation_wavelength 0.71075
_diffrn_reflns_av_R_equivalents 0.0725
_diffrn_reflns_av_unetI/netI 0.0401
_diffrn_reflns_laue_measured_fraction_full 0.999
_diffrn_reflns_laue_measured_fraction_max 0.999
_diffrn_reflns_limit_h_max 30
_diffrn_reflns_limit_h_min -33
_diffrn_reflns_limit_k_max 32
_diffrn_reflns_limit_k_min -33
_diffrn_reflns_limit_l_max 14
_diffrn_reflns_limit_l_min -14
_diffrn_reflns_number 30905
_diffrn_reflns_point_group_measured_fraction_full 0.999
_diffrn_reflns_point_group_measured_fraction_max 0.999
_diffrn_reflns_theta_full 24.998
_diffrn_reflns_theta_max 24.998
_diffrn_reflns_theta_min 2.764
_diffrn_source 'Rotating Anode'
_exptl_absorpt_coefficient_mu 0.815
_exptl_absorpt_correction_T_max 1.000
_exptl_absorpt_correction_T_min 0.837
_exptl_absorpt_correction_type multi-scan
_exptl_absorpt_process_details 'Jacobson, R. (1998) Private communicatio'
_exptl_crystal_colour Yellow
_exptl_crystal_density_diffrn 1.497
_exptl_crystal_description Block
_exptl_crystal_F_000 4352
_exptl_crystal_size_max 0.100
_exptl_crystal_size_mid 0.100
_exptl_crystal_size_min 0.050
_refine_diff_density_max 0.323
_refine_diff_density_min -0.420
_refine_diff_density_rms 0.082
_refine_ls_extinction_method none
_refine_ls_goodness_of_fit_ref 1.175
_refine_ls_hydrogen_treatment constr
_refine_ls_matrix_type full
_refine_ls_number_parameters 304
_refine_ls_number_reflns 4139
_refine_ls_number_restraints 0
_refine_ls_restrained_S_all 1.175
_refine_ls_R_factor_all 0.0494
_refine_ls_R_factor_gt 0.0456
_refine_ls_shift/su_max 0.027
_refine_ls_shift/su_mean 0.002
_refine_ls_structure_factor_coef Fsqd
_refine_ls_weighting_details 'w=1/[\s^2^(Fo^2^)+(0.0148P)^2^+47.2142P] where P=(Fo^2^+2Fc^2^)/3'
_refine_ls_weighting_scheme calc
_refine_ls_wR_factor_gt 0.0779
_refine_ls_wR_factor_ref 0.0794
_reflns_Friedel_coverage 0.000
_reflns_number_gt 3935
_reflns_number_total 4139
_reflns_threshold_expression 'I > 2\s(I)'
_cod_data_source_file ja5b06948_si_004.cif
_cod_data_source_block 5b
_cod_depositor_comments
;
The following automatic conversions were performed:

'_exptl_absorpt_correction_type' value 'Multi-scan' changed to
'multi-scan' according to
/usr/data/users/saulius/crontab/automatic-downloads/current/ACS/lib/dictionaries/cif_core.dic
dictionary named 'cif_core.dic' version 2.4.2 from 2011-04-26.

Automatic conversion script
Id: cif_fix_values 3271 2015-04-21 07:52:19Z andrius 
;
_cod_original_cell_volume 9408.4(8)
_cod_database_code 4124358
_shelx_shelxl_version_number 2014/7
_shelx_space_group_comment
;
The symmetry employed for this shelxl refinement is uniquely defined
by the following loop, which should always be used as a source of
symmetry information in preference to the above space-group names.
They are only intended as comments.
;
_shelx_estimated_absorpt_t_min 0.923
_shelx_estimated_absorpt_t_max 0.960

loop_
_space_group_symop_operation_xyz
'x, y, z'
'-x, -y+1/2, z'
'-y+3/4, x+1/4, z+1/4'
'y+1/4, -x+1/4, z+1/4'
'x+1/2, y+1/2, z+1/2'
'-x+1/2, -y+1, z+1/2'
'-y+5/4, x+3/4, z+3/4'
'y+3/4, -x+3/4, z+3/4'
'-x, -y, -z'
'x, y-1/2, -z'
'y-3/4, -x-1/4, -z-1/4'
'-y-1/4, x-1/4, -z-1/4'
'-x+1/2, -y+1/2, -z+1/2'
'x+1/2, y, -z+1/2'
'y-1/4, -x+1/4, -z+1/4'
'-y+1/4, x+1/4, -z+1/4'

loop_
_atom_site_label
_atom_site_type_symbol
_atom_site_fract_x
_atom_site_fract_y
_atom_site_fract_z
_atom_site_U_iso_or_equiv
_atom_site_adp_type
_atom_site_occupancy
_atom_site_site_symmetry_order
_atom_site_calc_flag
_atom_site_refinement_flags_posn
_atom_site_refinement_flags_adp
Pd1 Pd 0.32357(2) 0.65449(2) 0.65615(2) 0.00896(9) Uani 1 1 d . .
C1 C 0.33524(14) 0.66191(14) 0.4895(3) 0.0153(9) Uani 1 1 d . .
H1 H 0.3068 0.6757 0.4544 0.023 Uiso 1 1 calc R U
H2 H 0.3419 0.6305 0.4568 0.023 Uiso 1 1 calc R U
H3 H 0.3627 0.6831 0.4773 0.023 Uiso 1 1 calc R U
C2 C 0.35256(12) 0.71578(13) 0.7003(3) 0.0094(8) Uani 1 1 d . .
N1 N 0.36134(11) 0.75717(10) 0.6426(2) 0.0095(7) Uani 1 1 d . .
C3 C 0.38156(13) 0.79214(13) 0.7092(3) 0.0109(8) Uani 1 1 d . .
H4 H 0.3910 0.8233 0.6865 0.013 Uiso 1 1 calc R U
C4 C 0.38541(13) 0.77353(13) 0.8125(3) 0.0117(8) Uani 1 1 d . .
C5 C 0.40457(13) 0.79187(13) 0.9136(3) 0.0138(8) Uani 1 1 d . .
H5 H 0.4185 0.8228 0.9154 0.017 Uiso 1 1 calc R U
C6 C 0.40281(14) 0.76525(14) 1.0061(3) 0.0147(8) Uani 1 1 d . .
H6 H 0.4165 0.7771 1.0729 0.018 Uiso 1 1 calc R U
C7 C 0.38026(13) 0.71872(13) 1.0055(3) 0.0117(8) Uani 1 1 d . .
C8 C 0.37501(14) 0.69386(14) 1.1063(3) 0.0175(9) Uani 1 1 d . .
H7 H 0.3879 0.7067 1.1731 0.021 Uiso 1 1 calc R U
C9 C 0.35093(14) 0.65062(14) 1.1077(3) 0.0169(9) Uani 1 1 d . .
H8 H 0.3471 0.6339 1.1758 0.020 Uiso 1 1 calc R U
C10 C 0.33246(14) 0.63172(14) 1.0116(3) 0.0162(9) Uani 1 1 d . .
H9 H 0.3164 0.6018 1.0153 0.019 Uiso 1 1 calc R U
C11 C 0.33626(12) 0.65477(13) 0.9071(3) 0.0103(8) Uani 1 1 d . .
C12 C 0.36184(12) 0.69875(13) 0.9066(3) 0.0093(8) Uani 1 1 d . .
N2 N 0.36639(10) 0.72665(11) 0.8076(2) 0.0089(7) Uani 1 1 d . .
C13 C 0.34599(13) 0.76875(12) 0.5312(3) 0.0094(8) Uani 1 1 d . .
C14 C 0.38069(14) 0.77722(13) 0.4503(3) 0.0129(8) Uani 1 1 d . .
C15 C 0.36470(14) 0.79109(13) 0.3450(3) 0.0156(9) Uani 1 1 d . .
H10 H 0.3876 0.7969 0.2882 0.019 Uiso 1 1 calc R U
C16 C 0.31630(15) 0.79659(13) 0.3208(3) 0.0163(9) Uani 1 1 d . .
C17 C 0.28364(14) 0.78805(13) 0.4046(3) 0.0149(8) Uani 1 1 d . .
H11 H 0.2505 0.7917 0.3888 0.018 Uiso 1 1 calc R U
C18 C 0.29735(13) 0.77435(13) 0.5111(3) 0.0114(8) Uani 1 1 d . .
C19 C 0.43319(13) 0.77019(14) 0.4732(3) 0.0146(8) Uani 1 1 d . .
H12 H 0.4444 0.7950 0.5244 0.022 Uiso 1 1 calc R U
H13 H 0.4511 0.7723 0.4033 0.022 Uiso 1 1 calc R U
H14 H 0.4383 0.7387 0.5067 0.022 Uiso 1 1 calc R U
C20 C 0.30012(17) 0.81157(16) 0.2061(3) 0.0275(11) Uani 1 1 d . .
H15 H 0.3086 0.8451 0.1935 0.041 Uiso 1 1 calc R U
H16 H 0.2654 0.8078 0.2001 0.041 Uiso 1 1 calc R U
H17 H 0.3159 0.7915 0.1502 0.041 Uiso 1 1 calc R U
C21 C 0.26035(14) 0.76707(14) 0.6004(3) 0.0179(9) Uani 1 1 d . .
H18 H 0.2637 0.7349 0.6318 0.027 Uiso 1 1 calc R U
H19 H 0.2283 0.7707 0.5684 0.027 Uiso 1 1 calc R U
H20 H 0.2649 0.7909 0.6592 0.027 Uiso 1 1 calc R U
O1 O 0.31530(9) 0.63582(9) 0.8213(2) 0.0136(6) Uani 1 1 d . .
N3 N 0.28582(11) 0.59108(11) 0.6185(3) 0.0114(7) Uani 1 1 d . .
C22 C 0.30860(13) 0.54842(14) 0.6218(3) 0.0133(8) Uani 1 1 d . .
C23 C 0.28410(14) 0.50570(13) 0.6027(3) 0.0150(8) Uani 1 1 d . .
H21 H 0.3007 0.4761 0.6026 0.018 Uiso 1 1 calc R U
C24 C 0.23554(14) 0.50713(14) 0.5840(3) 0.0174(9) Uani 1 1 d . .
H22 H 0.2181 0.4783 0.5731 0.021 Uiso 1 1 calc R U
C25 C 0.21223(14) 0.55085(14) 0.5813(3) 0.0163(9) Uani 1 1 d . .
H23 H 0.1788 0.5523 0.5678 0.020 Uiso 1 1 calc R U
C26 C 0.23822(13) 0.59239(14) 0.5984(3) 0.0140(8) Uani 1 1 d . .
C27 C 0.36057(13) 0.54850(14) 0.6503(3) 0.0176(9) Uani 1 1 d . .
H24 H 0.3778 0.5692 0.5983 0.026 Uiso 1 1 calc R U
H25 H 0.3732 0.5159 0.6451 0.026 Uiso 1 1 calc R U
H26 H 0.3649 0.5604 0.7262 0.026 Uiso 1 1 calc R U
C28 C 0.21448(13) 0.64054(13) 0.5944(3) 0.0158(9) Uani 1 1 d . .
H27 H 0.2188 0.6568 0.6659 0.024 Uiso 1 1 calc R U
H28 H 0.1803 0.6365 0.5797 0.024 Uiso 1 1 calc R U
H29 H 0.2289 0.6598 0.5351 0.024 Uiso 1 1 calc R U

loop_
_atom_site_aniso_label
_atom_site_aniso_U_11
_atom_site_aniso_U_22
_atom_site_aniso_U_33
_atom_site_aniso_U_23
_atom_site_aniso_U_13
_atom_site_aniso_U_12
Pd1 0.00809(16) 0.00670(15) 0.01208(16) -0.00005(12) -0.00071(12) -0.00045(11)
C1 0.018(2) 0.012(2) 0.016(2) -0.0035(17) -0.0014(17) -0.0015(16)
C2 0.0061(18) 0.0101(19) 0.0119(19) 0.0030(16) -0.0008(15) 0.0031(14)
N1 0.0103(16) 0.0087(16) 0.0095(16) 0.0011(13) -0.0004(13) 0.0007(12)
C3 0.0097(19) 0.0076(18) 0.016(2) -0.0019(16) 0.0009(16) -0.0015(15)
C4 0.0109(19) 0.0080(18) 0.016(2) -0.0011(16) 0.0013(16) 0.0013(15)
C5 0.013(2) 0.0118(19) 0.016(2) -0.0017(17) -0.0010(17) -0.0009(15)
C6 0.016(2) 0.016(2) 0.012(2) -0.0060(17) -0.0022(16) 0.0006(16)
C7 0.0080(19) 0.0114(19) 0.016(2) -0.0028(16) 0.0005(16) 0.0028(15)
C8 0.018(2) 0.019(2) 0.015(2) 0.0006(17) -0.0036(17) 0.0034(17)
C9 0.017(2) 0.021(2) 0.014(2) 0.0096(17) -0.0011(17) 0.0002(17)
C10 0.017(2) 0.016(2) 0.016(2) 0.0043(17) -0.0017(17) -0.0018(16)
C11 0.0078(18) 0.0091(18) 0.014(2) 0.0030(16) 0.0005(16) 0.0019(14)
C12 0.0074(18) 0.0104(18) 0.0099(18) 0.0034(16) 0.0020(15) 0.0047(14)
N2 0.0048(15) 0.0103(16) 0.0117(16) 0.0002(13) -0.0011(13) 0.0007(12)
C13 0.015(2) 0.0046(17) 0.0089(18) -0.0008(15) -0.0008(16) -0.0015(15)
C14 0.015(2) 0.0061(18) 0.017(2) -0.0033(16) 0.0004(17) -0.0016(15)
C15 0.021(2) 0.013(2) 0.013(2) -0.0018(17) 0.0017(17) -0.0049(16)
C16 0.027(2) 0.0093(19) 0.012(2) -0.0013(16) -0.0061(18) -0.0048(17)
C17 0.015(2) 0.0102(19) 0.020(2) 0.0000(17) -0.0036(17) -0.0012(16)
C18 0.013(2) 0.0059(18) 0.015(2) -0.0006(15) 0.0008(16) 0.0000(15)
C19 0.014(2) 0.012(2) 0.017(2) -0.0014(17) 0.0036(17) -0.0018(16)
C20 0.033(3) 0.032(3) 0.018(2) 0.005(2) -0.007(2) -0.009(2)
C21 0.015(2) 0.015(2) 0.023(2) 0.0019(18) 0.0018(18) 0.0038(16)
O1 0.0135(14) 0.0128(14) 0.0144(14) 0.0017(11) -0.0010(11) -0.0030(11)
N3 0.0111(16) 0.0099(16) 0.0131(16) -0.0007(13) 0.0016(13) 0.0004(13)
C22 0.012(2) 0.015(2) 0.012(2) -0.0006(16) 0.0015(16) -0.0001(16)
C23 0.022(2) 0.0087(19) 0.015(2) -0.0023(16) 0.0024(17) -0.0017(16)
C24 0.024(2) 0.014(2) 0.015(2) -0.0052(17) 0.0030(18) -0.0074(17)
C25 0.013(2) 0.020(2) 0.016(2) -0.0020(18) -0.0036(17) -0.0039(16)
C26 0.013(2) 0.015(2) 0.014(2) 0.0011(17) -0.0008(17) -0.0010(16)
C27 0.015(2) 0.013(2) 0.024(2) 0.0008(18) -0.0031(18) 0.0024(16)
C28 0.011(2) 0.015(2) 0.021(2) 0.0003(18) -0.0026(17) 0.0015(16)

loop_
_atom_type_symbol
_atom_type_description
_atom_type_scat_dispersion_real
_atom_type_scat_dispersion_imag
_atom_type_scat_source
C C 0.0033 0.0016 'International Tables Vol C Tables 4.2.6.8 and 6.1.1.4'
H H 0.0000 0.0000 'International Tables Vol C Tables 4.2.6.8 and 6.1.1.4'
N N 0.0061 0.0033 'International Tables Vol C Tables 4.2.6.8 and 6.1.1.4'
O O 0.0106 0.0060 'International Tables Vol C Tables 4.2.6.8 and 6.1.1.4'
Pd Pd -0.9988 1.0072 'International Tables Vol C Tables 4.2.6.8 and 6.1.1.4'

loop_
_geom_angle_atom_site_label_1
_geom_angle_atom_site_label_2
_geom_angle_atom_site_label_3
_geom_angle
C2 Pd1 C1 96.36(15)
C2 Pd1 O1 90.37(13)
C1 Pd1 O1 170.84(13)
C2 Pd1 N3 173.78(13)
C1 Pd1 N3 87.38(13)
O1 Pd1 N3 86.48(11)
Pd1 C1 H1 109.5
Pd1 C1 H2 109.5
H1 C1 H2 109.5
Pd1 C1 H3 109.5
H1 C1 H3 109.5
H2 C1 H3 109.5
N1 C2 N2 103.7(3)
N1 C2 Pd1 132.2(3)
N2 C2 Pd1 124.0(3)
C2 N1 C3 112.1(3)
C2 N1 C13 127.3(3)
C3 N1 C13 120.0(3)
C4 C3 N1 107.0(3)
C4 C3 H4 126.5
N1 C3 H4 126.5
C3 C4 N2 106.7(3)
C3 C4 C5 132.6(3)
N2 C4 C5 120.7(3)
C6 C5 C4 119.7(3)
C6 C5 H5 120.1
C4 C5 H5 120.1
C5 C6 C7 120.8(3)
C5 C6 H6 119.6
C7 C6 H6 119.6
C8 C7 C12 119.6(3)
C8 C7 C6 119.1(3)
C12 C7 C6 121.3(3)
C9 C8 C7 119.5(4)
C9 C8 H7 120.2
C7 C8 H7 120.2
C10 C9 C8 120.6(4)
C10 C9 H8 119.7
C8 C9 H8 119.7
C9 C10 C11 123.0(4)
C9 C10 H9 118.5
C11 C10 H9 118.5
O1 C11 C10 119.0(3)
O1 C11 C12 125.1(3)
C10 C11 C12 115.8(3)
C7 C12 C11 121.4(3)
C7 C12 N2 117.0(3)
C11 C12 N2 121.3(3)
C2 N2 C4 110.4(3)
C2 N2 C12 129.3(3)
C4 N2 C12 120.2(3)
C18 C13 C14 122.7(3)
C18 C13 N1 118.5(3)
C14 C13 N1 118.6(3)
C13 C14 C15 117.2(3)
C13 C14 C19 121.9(3)
C15 C14 C19 120.9(3)
C16 C15 C14 122.0(4)
C16 C15 H10 119.0
C14 C15 H10 119.0
C17 C16 C15 118.1(4)
C17 C16 C20 121.1(4)
C15 C16 C20 120.8(4)
C16 C17 C18 122.5(4)
C16 C17 H11 118.7
C18 C17 H11 118.7
C13 C18 C17 117.4(3)
C13 C18 C21 122.2(3)
C17 C18 C21 120.4(3)
C14 C19 H12 109.5
C14 C19 H13 109.5
H12 C19 H13 109.5
C14 C19 H14 109.5
H12 C19 H14 109.5
H13 C19 H14 109.5
C16 C20 H15 109.5
C16 C20 H16 109.5
H15 C20 H16 109.5
C16 C20 H17 109.5
H15 C20 H17 109.5
H16 C20 H17 109.5
C18 C21 H18 109.5
C18 C21 H19 109.5
H18 C21 H19 109.5
C18 C21 H20 109.5
H18 C21 H20 109.5
H19 C21 H20 109.5
C11 O1 Pd1 127.6(2)
C22 N3 C26 119.5(3)
C22 N3 Pd1 119.9(2)
C26 N3 Pd1 120.5(2)
N3 C22 C23 121.2(3)
N3 C22 C27 117.6(3)
C23 C22 C27 121.1(3)
C24 C23 C22 119.1(4)
C24 C23 H21 120.5
C22 C23 H21 120.5
C23 C24 C25 119.6(4)
C23 C24 H22 120.2
C25 C24 H22 120.2
C26 C25 C24 119.3(4)
C26 C25 H23 120.4
C24 C25 H23 120.4
N3 C26 C25 121.3(3)
N3 C26 C28 117.7(3)
C25 C26 C28 121.0(3)
C22 C27 H24 109.5
C22 C27 H25 109.5
H24 C27 H25 109.5
C22 C27 H26 109.5
H24 C27 H26 109.5
H25 C27 H26 109.5
C26 C28 H27 109.5
C26 C28 H28 109.5
H27 C28 H28 109.5
C26 C28 H29 109.5
H27 C28 H29 109.5
H28 C28 H29 109.5

loop_
_geom_bond_atom_site_label_1
_geom_bond_atom_site_label_2
_geom_bond_distance
Pd1 C2 1.969(4)
Pd1 C1 2.043(4)
Pd1 O1 2.068(3)
Pd1 N3 2.113(3)
C1 H1 0.9800
C1 H2 0.9800
C1 H3 0.9800
C2 N1 1.371(5)
C2 N2 1.381(5)
N1 C3 1.385(5)
N1 C13 1.445(5)
C3 C4 1.352(5)
C3 H4 0.9500
C4 N2 1.416(5)
C4 C5 1.425(5)
C5 C6 1.340(5)
C5 H5 0.9500
C6 C7 1.446(5)
C6 H6 0.9500
C7 C8 1.406(5)
C7 C12 1.412(5)
C8 C9 1.384(5)
C8 H7 0.9500
C9 C10 1.373(6)
C9 H8 0.9500
C10 C11 1.417(5)
C10 H9 0.9500
C11 O1 1.300(4)
C11 C12 1.423(5)
C12 N2 1.430(5)
C13 C18 1.390(5)
C13 C14 1.394(5)
C14 C15 1.399(5)
C14 C19 1.506(5)
C15 C16 1.393(6)
C15 H10 0.9500
C16 C17 1.380(6)
C16 C20 1.512(5)
C17 C18 1.392(5)
C17 H11 0.9500
C18 C21 1.506(5)
C19 H12 0.9800
C19 H13 0.9800
C19 H14 0.9800
C20 H15 0.9800
C20 H16 0.9800
C20 H17 0.9800
C21 H18 0.9800
C21 H19 0.9800
C21 H20 0.9800
N3 C22 1.353(5)
N3 C26 1.353(5)
C22 C23 1.396(5)
C22 C27 1.493(5)
C23 C24 1.377(5)
C23 H21 0.9500
C24 C25 1.386(5)
C24 H22 0.9500
C25 C26 1.385(5)
C25 H23 0.9500
C26 C28 1.502(5)
C27 H24 0.9800
C27 H25 0.9800
C27 H26 0.9800
C28 H27 0.9800
C28 H28 0.9800
C28 H29 0.9800

loop_
_geom_torsion_atom_site_label_1
_geom_torsion_atom_site_label_2
_geom_torsion_atom_site_label_3
_geom_torsion_atom_site_label_4
_geom_torsion
N2 C2 N1 C3 2.2(4)
Pd1 C2 N1 C3 178.4(3)
N2 C2 N1 C13 -168.5(3)
Pd1 C2 N1 C13 7.6(6)
C2 N1 C3 C4 -0.9(4)
C13 N1 C3 C4 170.6(3)
N1 C3 C4 N2 -0.9(4)
N1 C3 C4 C5 177.8(4)
C3 C4 C5 C6 178.8(4)
N2 C4 C5 C6 -2.8(6)
C4 C5 C6 C7 -2.1(6)
C5 C6 C7 C8 -173.9(4)
C5 C6 C7 C12 3.6(6)
C12 C7 C8 C9 -1.4(6)
C6 C7 C8 C9 176.1(4)
C7 C8 C9 C10 0.4(6)
C8 C9 C10 C11 -0.6(6)
C9 C10 C11 O1 -175.9(4)
C9 C10 C11 C12 1.7(6)
C8 C7 C12 C11 2.6(5)
C6 C7 C12 C11 -174.9(3)
C8 C7 C12 N2 177.3(3)
C6 C7 C12 N2 -0.2(5)
O1 C11 C12 C7 174.8(3)
C10 C11 C12 C7 -2.6(5)
O1 C11 C12 N2 0.3(5)
C10 C11 C12 N2 -177.1(3)
N1 C2 N2 C4 -2.7(4)
Pd1 C2 N2 C4 -179.3(2)
N1 C2 N2 C12 174.2(3)
Pd1 C2 N2 C12 -2.3(5)
C3 C4 N2 C2 2.3(4)
C5 C4 N2 C2 -176.5(3)
C3 C4 N2 C12 -175.0(3)
C5 C4 N2 C12 6.2(5)
C7 C12 N2 C2 178.7(3)
C11 C12 N2 C2 -6.6(5)
C7 C12 N2 C4 -4.6(5)
C11 C12 N2 C4 170.2(3)
C2 N1 C13 C18 66.3(5)
C3 N1 C13 C18 -103.8(4)
C2 N1 C13 C14 -118.3(4)
C3 N1 C13 C14 71.6(4)
C18 C13 C14 C15 -1.1(5)
N1 C13 C14 C15 -176.3(3)
C18 C13 C14 C19 -179.0(3)
N1 C13 C14 C19 5.7(5)
C13 C14 C15 C16 0.3(5)
C19 C14 C15 C16 178.2(3)
C14 C15 C16 C17 0.2(6)
C14 C15 C16 C20 -179.9(4)
C15 C16 C17 C18 0.1(6)
C20 C16 C17 C18 -179.8(4)
C14 C13 C18 C17 1.3(5)
N1 C13 C18 C17 176.6(3)
C14 C13 C18 C21 -177.4(3)
N1 C13 C18 C21 -2.2(5)
C16 C17 C18 C13 -0.8(5)
C16 C17 C18 C21 178.0(3)
C10 C11 O1 Pd1 -169.0(3)
C12 C11 O1 Pd1 13.7(5)
C26 N3 C22 C23 1.3(5)
Pd1 N3 C22 C23 176.8(3)
C26 N3 C22 C27 -176.8(3)
Pd1 N3 C22 C27 -1.3(5)
N3 C22 C23 C24 -2.3(6)
C27 C22 C23 C24 175.7(4)
C22 C23 C24 C25 1.9(6)
C23 C24 C25 C26 -0.5(6)
C22 N3 C26 C25 0.1(6)
Pd1 N3 C26 C25 -175.4(3)
C22 N3 C26 C28 -179.5(3)
Pd1 N3 C26 C28 5.0(5)
C24 C25 C26 N3 -0.5(6)
C24 C25 C26 C28 179.1(4)
